data_7008239
loop_
_publ_author_name
'Frisch, Mark'
'Cahill, Christopher L.'

_publ_section_title
;
 Syntheses, structures and fluorescent properties of two novel
 coordination polymers in the U-Cu-H3pdc system.
;
_journal_issue 8
_journal_name_full 'Dalton transactions (Cambridge, England : 2003)'
_journal_page_first 1518
_journal_page_last 1523
_journal_paper_doi 10.1039/b500127g
_journal_year 2005
_chemical_formula_sum 'C10 H4 Cu N4 O12 U'
_chemical_formula_weight 673.74
_chemical_name_systematic
;
?
;
_space_group_IT_number 2
_symmetry_cell_setting triclinic
_symmetry_space_group_name_Hall '-P 1'
_symmetry_space_group_name_H-M 'P -1'
_atom_sites_solution_hydrogens geom
_atom_sites_solution_primary direct
_atom_sites_solution_secondary difmap
_audit_creation_method SHELXL-97
_cell_angle_alpha 72.380(3)
_cell_angle_beta 86.796(3)
_cell_angle_gamma 84.447(3)
_cell_formula_units_Z 1
_cell_length_a 5.1014(7)
_cell_length_b 7.6067(11)
_cell_length_c 10.2910(15)
_cell_measurement_reflns_used 2862
_cell_measurement_temperature 298(2)
_cell_measurement_theta_max 30.44
_cell_measurement_theta_min 2.82
_cell_volume 378.67(9)
_computing_cell_refinement 'SAINT (Bruker-AXS)'
_computing_data_collection 'SMART V5.05 (Bruker-AXS)'
_computing_data_reduction 'SAINT (Bruker-AXS)'
_computing_publication_material 'WINGX (Farrugia, 1998)'
_computing_structure_refinement 'SHELXL-97 (Sheldrick, 1997)'
_computing_structure_solution 'SHELXS-97 (Sheldrick, 1990)'
_diffrn_ambient_temperature 298(2)
_diffrn_measured_fraction_theta_full 0.652
_diffrn_measured_fraction_theta_max 0.652
_diffrn_measurement_device_type 'Bruker APEX CCD'
_diffrn_measurement_method 'phi and omega scans'
_diffrn_radiation_monochromator graphite
_diffrn_radiation_source 'fine-focus sealed tube'
_diffrn_radiation_type MoK\a
_diffrn_radiation_wavelength 0.71073
_diffrn_reflns_av_R_equivalents 0.0169
_diffrn_reflns_av_sigmaI/netI 0.0322
_diffrn_reflns_limit_h_max 2
_diffrn_reflns_limit_h_min -7
_diffrn_reflns_limit_k_max 9
_diffrn_reflns_limit_k_min -10
_diffrn_reflns_limit_l_max 14
_diffrn_reflns_limit_l_min -14
_diffrn_reflns_number 2510
_diffrn_reflns_theta_full 30.44
_diffrn_reflns_theta_max 30.44
_diffrn_reflns_theta_min 2.82
_exptl_absorpt_coefficient_mu 12.165
_exptl_absorpt_correction_T_max 0.615
_exptl_absorpt_correction_T_min 0.374
_exptl_absorpt_correction_type multi-scan
_exptl_absorpt_process_details 'SADABS, R. Blessing, 1995'
_exptl_crystal_colour green
_exptl_crystal_density_diffrn 2.954
_exptl_crystal_density_method 'not measured'
_exptl_crystal_description blade
_exptl_crystal_F_000 309
_exptl_crystal_size_max 0.2
_exptl_crystal_size_mid 0.07
_exptl_crystal_size_min 0.04
_refine_diff_density_max 1.474
_refine_diff_density_min -1.032
_refine_diff_density_rms 0.186
_refine_ls_extinction_method none
_refine_ls_goodness_of_fit_ref 1.090
_refine_ls_hydrogen_treatment mixed
_refine_ls_matrix_type full
_refine_ls_number_parameters 130
_refine_ls_number_reflns 1502
_refine_ls_number_restraints 0
_refine_ls_restrained_S_all 1.090
_refine_ls_R_factor_all 0.0270
_refine_ls_R_factor_gt 0.0270
_refine_ls_shift/su_max 0.000
_refine_ls_shift/su_mean 0.000
_refine_ls_structure_factor_coef Fsqd
_refine_ls_weighting_details 'calc w=1/[\s^2^(Fo^2^)+(0.0463P)^2^+0.5087P] where P=(Fo^2^+2Fc^2^)/3'
_refine_ls_weighting_scheme calc
_refine_ls_wR_factor_gt 0.0712
_refine_ls_wR_factor_ref 0.0712
_reflns_number_gt 1502
_reflns_number_total 1502
_reflns_threshold_expression >2sigma(I)
_cod_data_source_file b500127g.txt
_cod_data_source_block sad2
_cod_original_sg_symbol_H-M P-1
_cod_database_code 7008239

loop_
_symmetry_equiv_pos_as_xyz
'x, y, z'
'-x, -y, -z'

loop_
_atom_site_label
_atom_site_type_symbol
_atom_site_fract_x
_atom_site_fract_y
_atom_site_fract_z
_atom_site_U_iso_or_equiv
_atom_site_adp_type
_atom_site_occupancy
_atom_site_symmetry_multiplicity
_atom_site_calc_flag
_atom_site_refinement_flags
_atom_site_disorder_assembly
_atom_site_disorder_group
U1 U 0.0000 0.0000 0.0000 0.01700(10) Uani 1 2 d S . .
Cu1 Cu -0.5000 0.0000 -0.5000 0.01785(17) Uani 1 2 d S . .
O1 O 0.2451(8) -0.0308(6) 0.1220(4) 0.0249(8) Uani 1 1 d . . .
O2 O 0.1718(8) 0.2604(6) -0.1338(4) 0.0262(8) Uani 1 1 d . . .
O3 O 0.3118(9) 0.3986(6) -0.3467(5) 0.0292(9) Uani 1 1 d . . .
O4 O -0.7391(8) 0.8088(6) -0.1075(4) 0.0236(8) Uani 1 1 d . . .
O5 O -0.7311(8) 0.9685(5) -0.3293(4) 0.0207(7) Uani 1 1 d . . .
C1 C 0.1596(9) 0.3858(7) -0.2482(5) 0.0174(9) Uani 1 1 d . . .
C2 C -0.0669(10) 0.5316(7) -0.2638(5) 0.0166(8) Uani 1 1 d . . .
C3 C -0.2646(10) 0.5656(7) -0.1747(5) 0.0189(9) Uani 1 1 d . . .
H3 H -0.2940 0.4987 -0.0839 0.023 Uiso 1 1 calc R . .
C4 C -0.4096(10) 0.7233(7) -0.2526(5) 0.0160(8) Uani 1 1 d . . .
C5 C -0.6464(9) 0.8405(7) -0.2278(5) 0.0154(8) Uani 1 1 d . . .
N1 N -0.3052(9) 0.7810(6) -0.3798(4) 0.0173(8) Uani 1 1 d . . .
N2 N -0.0950(9) 0.6644(6) -0.3846(4) 0.0177(8) Uani 1 1 d . . .
H2 H 0.0081 0.6726 -0.4549 0.021 Uiso 1 1 calc R . .
OW1 O -0.2596(8) 1.2013(6) -0.4119(4) 0.0239(8) Uani 1 1 d . . .

loop_
_atom_site_aniso_label
_atom_site_aniso_U_11
_atom_site_aniso_U_22
_atom_site_aniso_U_33
_atom_site_aniso_U_23
_atom_site_aniso_U_13
_atom_site_aniso_U_12
U1 0.02005(14) 0.01644(13) 0.01177(14) -0.00214(9) 0.00030(9) 0.00464(8)
Cu1 0.0197(4) 0.0166(4) 0.0122(4) 0.0002(3) 0.0024(3) 0.0065(3)
O1 0.0263(18) 0.030(2) 0.0165(18) -0.0042(15) -0.0055(15) 0.0034(15)
O2 0.0259(19) 0.0204(18) 0.025(2) 0.0014(16) 0.0031(16) 0.0074(15)
O3 0.031(2) 0.027(2) 0.025(2) -0.0055(17) 0.0075(17) 0.0094(16)
O4 0.031(2) 0.0236(18) 0.0146(17) -0.0061(14) 0.0074(15) 0.0031(15)
O5 0.0203(16) 0.0217(17) 0.0160(17) -0.0015(14) 0.0021(13) 0.0043(13)
C1 0.0150(19) 0.014(2) 0.021(2) -0.0034(17) 0.0007(17) 0.0023(16)
C2 0.020(2) 0.0144(19) 0.014(2) -0.0045(17) 0.0019(17) 0.0035(16)
C3 0.020(2) 0.017(2) 0.016(2) -0.0015(18) 0.0033(18) 0.0038(17)
C4 0.019(2) 0.015(2) 0.012(2) -0.0022(16) 0.0017(16) 0.0033(16)
C5 0.018(2) 0.0134(19) 0.014(2) -0.0040(16) 0.0027(17) -0.0001(15)
N1 0.0204(18) 0.0148(17) 0.0134(19) -0.0018(14) 0.0002(15) 0.0058(15)
N2 0.0208(19) 0.0143(18) 0.0143(19) -0.0020(15) 0.0043(15) 0.0062(15)
OW1 0.0252(18) 0.0237(18) 0.0188(19) -0.0024(15) 0.0027(15) 0.0021(14)

loop_
_atom_type_symbol
_atom_type_description
_atom_type_scat_dispersion_real
_atom_type_scat_dispersion_imag
_atom_type_scat_source
C C 0.0033 0.0016 'International Tables Vol C Tables 4.2.6.8 and 6.1.1.4'
H H 0.0000 0.0000 'International Tables Vol C Tables 4.2.6.8 and 6.1.1.4'
N N 0.0061 0.0033 'International Tables Vol C Tables 4.2.6.8 and 6.1.1.4'
O O 0.0106 0.0060 'International Tables Vol C Tables 4.2.6.8 and 6.1.1.4'
Cu Cu 0.3201 1.2651 'International Tables Vol C Tables 4.2.6.8 and 6.1.1.4'
U U -9.6767 9.6646 'International Tables Vol C Tables 4.2.6.8 and 6.1.1.4'

loop_
_geom_angle_atom_site_label_1
_geom_angle_atom_site_label_2
_geom_angle_atom_site_label_3
_geom_angle
_geom_angle_site_symmetry_1
_geom_angle_site_symmetry_3
_geom_angle_publ_flag
O1 U1 O1 180.0(3) 2 . ?
O1 U1 O2 90.88(18) 2 2 ?
O1 U1 O2 89.12(18) . 2 ?
O1 U1 O2 89.12(18) 2 . ?
O1 U1 O2 90.88(18) . . ?
O2 U1 O2 180.00(15) 2 . ?
O1 U1 O4 90.66(17) 2 2_465 ?
O1 U1 O4 89.34(17) . 2_465 ?
O2 U1 O4 92.93(15) 2 2_465 ?
O2 U1 O4 87.07(15) . 2_465 ?
O1 U1 O4 89.34(17) 2 1_645 ?
O1 U1 O4 90.66(17) . 1_645 ?
O2 U1 O4 87.07(15) 2 1_645 ?
O2 U1 O4 92.93(15) . 1_645 ?
O4 U1 O4 180.0 2_465 1_645 ?
N1 Cu1 N1 180.0(2) 2_464 1_545 ?
N1 Cu1 O5 98.78(16) 2_464 1_545 ?
N1 Cu1 O5 81.22(16) 1_545 1_545 ?
N1 Cu1 O5 81.22(16) 2_464 2_464 ?
N1 Cu1 O5 98.78(16) 1_545 2_464 ?
O5 Cu1 O5 180.000(1) 1_545 2_464 ?
C1 O2 U1 145.3(4) . . ?
C5 O4 U1 131.2(3) . 1_465 ?
C5 O5 Cu1 114.1(3) . 1_565 ?
O3 C1 O2 126.8(5) . . ?
O3 C1 C2 117.1(5) . . ?
O2 C1 C2 116.1(4) . . ?
N2 C2 C3 108.5(4) . . ?
N2 C2 C1 118.7(4) . . ?
C3 C2 C1 132.8(5) . . ?
C2 C3 C4 103.9(4) . . ?
N1 C4 C3 110.7(4) . . ?
N1 C4 C5 114.0(4) . . ?
C3 C4 C5 135.3(5) . . ?
O5 C5 O4 125.5(5) . . ?
O5 C5 C4 116.3(4) . . ?
O4 C5 C4 118.1(5) . . ?
N2 N1 C4 106.6(4) . . ?
N2 N1 Cu1 139.4(3) . 1_565 ?
C4 N1 Cu1 114.0(3) . 1_565 ?
N1 N2 C2 110.4(4) . . ?

loop_
_geom_bond_atom_site_label_1
_geom_bond_atom_site_label_2
_geom_bond_distance
_geom_bond_site_symmetry_2
_geom_bond_publ_flag
U1 O1 1.771(4) 2 ?
U1 O1 1.771(4) . ?
U1 O2 2.266(4) 2 ?
U1 O2 2.266(4) . ?
U1 O4 2.355(4) 2_465 ?
U1 O4 2.355(4) 1_645 ?
Cu1 N1 1.965(4) 2_464 ?
Cu1 N1 1.965(4) 1_545 ?
Cu1 O5 2.026(4) 1_545 ?
Cu1 O5 2.026(4) 2_464 ?
O2 C1 1.271(7) . ?
O3 C1 1.228(7) . ?
O4 C5 1.260(6) . ?
O4 U1 2.355(4) 1_465 ?
O5 C5 1.257(6) . ?
O5 Cu1 2.026(4) 1_565 ?
C1 C2 1.502(7) . ?
C2 N2 1.349(6) . ?
C2 C3 1.384(7) . ?
C3 C4 1.393(7) . ?
C4 N1 1.345(6) . ?
C4 C5 1.488(6) . ?
N1 N2 1.333(6) . ?
N1 Cu1 1.965(4) 1_565 ?

loop_
_geom_hbond_atom_site_label_D
_geom_hbond_atom_site_label_H
_geom_hbond_atom_site_label_A
_geom_hbond_distance_DH
_geom_hbond_distance_HA
_geom_hbond_distance_DA
_geom_hbond_angle_DHA
_geom_hbond_site_symmetry_A
N2 H2 OW1 0.86 1.92 2.709(6) 151.7 2_574
